data_4334600
loop_
_publ_author_name
'Frederick G. Baddour'
'Stephanie R. Fiedler'
'Matthew P. Shores'
'James A. Golen'
'Arnold L. Rheingold'
'Linda H. Doerrer'

_publ_section_title
;
 Heterobimetallic Lantern Complexes That Couple Antiferromagnetically
 through Noncovalent Pt...Pt Interactions
;
_journal_name_full 'Inorganic Chemistry'
_journal_page_first 4926
_journal_page_last 4933
_journal_paper_doi 10.1021/ic302531t
_journal_volume 52
_journal_year 2013
_chemical_formula_sum 'C8 H18 Ni O7 Pt S4'
_chemical_formula_weight 608.26
_chemical_name_systematic
; 
 ? 
;
_space_group_IT_number 2
_symmetry_cell_setting triclinic
_symmetry_space_group_name_Hall '-P 1'
_symmetry_space_group_name_H-M 'P -1'
_atom_sites_solution_hydrogens geom
_atom_sites_solution_primary direct
_atom_sites_solution_secondary difmap
_audit_creation_method SHELXL-97
_cell_angle_alpha 66.751(2)
_cell_angle_beta 88.460(2)
_cell_angle_gamma 87.302(2)
_cell_formula_units_Z 4
_cell_length_a 8.2929(6)
_cell_length_b 14.0255(10)
_cell_length_c 16.0661(12)
_cell_measurement_reflns_used 9892
_cell_measurement_temperature 100(2)
_cell_measurement_theta_max 26.28
_cell_measurement_theta_min 2.58
_cell_volume 1715.0(2)
_computing_cell_refinement 'Bruker SAINT'
_computing_data_collection 'Bruker APEX2'
_computing_data_reduction 'Bruker SAINT'
_computing_molecular_graphics 'Bruker SHELXTL'
_computing_publication_material 'Bruker SHELXTL'
_computing_structure_refinement 'SHELXL-97 (Sheldrick, 2008)'
_computing_structure_solution 'SHELXS-97 (Sheldrick, 2008)'
_diffrn_ambient_temperature 100(2)
_diffrn_measured_fraction_theta_full 0.992
_diffrn_measured_fraction_theta_max 0.990
_diffrn_measurement_device_type 'Bruker CMOS detector'
_diffrn_measurement_method '\f and \w scans'
_diffrn_radiation_monochromator 'doubly curved mirror'
_diffrn_radiation_source 'fine-focus sealed tube'
_diffrn_radiation_type MoK\a
_diffrn_radiation_wavelength 0.71073
_diffrn_reflns_av_R_equivalents 0.0597
_diffrn_reflns_av_sigmaI/netI 0.0487
_diffrn_reflns_limit_h_max 9
_diffrn_reflns_limit_h_min -9
_diffrn_reflns_limit_k_max 16
_diffrn_reflns_limit_k_min -16
_diffrn_reflns_limit_l_max 19
_diffrn_reflns_limit_l_min -19
_diffrn_reflns_number 28324
_diffrn_reflns_theta_full 25.00
_diffrn_reflns_theta_max 25.34
_diffrn_reflns_theta_min 2.46
_exptl_absorpt_coefficient_mu 9.756
_exptl_absorpt_correction_T_max 0.7584
_exptl_absorpt_correction_T_min 0.3873
_exptl_absorpt_correction_type multi-scan
_exptl_absorpt_process_details SADABS
_exptl_crystal_colour COLORLESS
_exptl_crystal_density_diffrn 2.356
_exptl_crystal_description PLATE
_exptl_crystal_F_000 1168
_exptl_crystal_size_max 0.12
_exptl_crystal_size_mid 0.08
_exptl_crystal_size_min 0.03
_refine_diff_density_max 6.276
_refine_diff_density_min -2.398
_refine_diff_density_rms 0.343
_refine_ls_extinction_method none
_refine_ls_goodness_of_fit_ref 1.133
_refine_ls_hydrogen_treatment mixed
_refine_ls_matrix_type full
_refine_ls_number_parameters 423
_refine_ls_number_reflns 6198
_refine_ls_number_restraints 19
_refine_ls_restrained_S_all 1.131
_refine_ls_R_factor_all 0.0771
_refine_ls_R_factor_gt 0.0581
_refine_ls_shift/su_max 0.001
_refine_ls_shift/su_mean 0.000
_refine_ls_structure_factor_coef Fsqd
_refine_ls_weighting_details 'calc w=1/[\s^2^(Fo^2^)+(0.0973P)^2^+40.0000P] where P=(Fo^2^+2Fc^2^)/3'
_refine_ls_weighting_scheme calc
_refine_ls_wR_factor_gt 0.1694
_refine_ls_wR_factor_ref 0.1830
_reflns_number_gt 4926
_reflns_number_total 6198
_reflns_threshold_expression >2sigma(I)
_cod_data_source_file ic302531t_si_002_2.cif
_cod_data_source_block lhd324_compound2_PtMSAcdimers
_cod_database_code 4334600
_comment_alert_responses
;
B level alerts (2_B) were generated and are attributed to short O-H and H-C 
interactions and long hydrogen bonds of 1.9-2 are included in the listing for 
future studies.
;

loop_
_symmetry_equiv_pos_as_xyz
'x, y, z'
'-x, -y, -z'

loop_
_atom_site_label
_atom_site_type_symbol
_atom_site_fract_x
_atom_site_fract_y
_atom_site_fract_z
_atom_site_U_iso_or_equiv
_atom_site_adp_type
_atom_site_occupancy
_atom_site_symmetry_multiplicity
_atom_site_calc_flag
_atom_site_refinement_flags
Pt1 Pt 0.66508(6) 0.39732(4) 0.82607(3) 0.01558(18) Uani 1 1 d .
Pt2 Pt 0.64771(6) 0.61751(4) 0.67567(3) 0.01573(18) Uani 1 1 d .
Ni1 Ni 0.6761(2) 0.21108(13) 0.95015(11) 0.0153(4) Uani 1 1 d .
Ni2 Ni 0.6327(2) 0.80121(13) 0.54991(11) 0.0152(4) Uani 1 1 d D
S1 S 0.4003(5) 0.4190(3) 0.8665(3) 0.0281(9) Uani 1 1 d .
S2 S 0.7522(5) 0.4614(3) 0.9293(3) 0.0291(9) Uani 1 1 d .
S3 S 0.9325(5) 0.3743(3) 0.7894(3) 0.0275(9) Uani 1 1 d .
S4 S 0.5785(5) 0.3328(3) 0.7230(2) 0.0278(9) Uani 1 1 d .
S5 S 0.9130(4) 0.6424(3) 0.7042(2) 0.0215(8) Uani 1 1 d .
S6 S 0.7413(5) 0.5488(3) 0.5731(2) 0.0224(8) Uani 1 1 d .
S7 S 0.3851(4) 0.5938(3) 0.6423(3) 0.0220(8) Uani 1 1 d .
S8 S 0.5584(5) 0.6875(3) 0.7784(2) 0.0211(8) Uani 1 1 d .
O1 O 0.4563(13) 0.2340(8) 0.9949(7) 0.027(2) Uani 1 1 d .
O2 O 0.7784(13) 0.2638(8) 1.0346(7) 0.028(2) Uani 1 1 d .
O2W O 0.7127(16) -0.0452(9) 0.9326(9) 0.032(3) Uani 1 1 d D
H2WB H 0.66(2) -0.077(9) 0.934(14) 0.038 Uiso 1 1 d D
H2WA H 0.74(2) 0.016(6) 0.900(10) 0.038 Uiso 1 1 d D
O3 O 0.8941(14) 0.1827(8) 0.9061(8) 0.036(3) Uani 1 1 d .
O3W O 0.2099(15) 0.9557(9) 0.4028(9) 0.037(3) Uani 1 1 d D
H3WB H 0.287(16) 0.912(10) 0.428(11) 0.045 Uiso 1 1 d D
H3WA H 0.20(2) 0.999(10) 0.428(10) 0.045 Uiso 1 1 d D
O4 O 0.5769(14) 0.1557(8) 0.8637(7) 0.031(3) Uani 1 1 d .
O4W O 0.9119(14) 0.9316(9) 0.3432(8) 0.035(3) Uani 1 1 d D
H4WB H 0.889(19) 0.869(5) 0.374(9) 0.042 Uiso 1 1 d D
H4WA H 0.992(14) 0.946(11) 0.367(10) 0.042 Uiso 1 1 d D
O5 O 0.8362(12) 0.8360(7) 0.5947(7) 0.022(2) Uani 1 1 d .
O1W O 0.9654(14) 0.0454(10) 1.1491(8) 0.037(3) Uani 1 1 d D
H1WA H 1.017(15) 0.096(9) 1.149(13) 0.045 Uiso 1 1 d D
H1WB H 1.030(14) 0.005(10) 1.135(13) 0.045 Uiso 1 1 d D
O6 O 0.7589(12) 0.7457(7) 0.4680(6) 0.020(2) Uani 1 1 d .
O7 O 0.4245(12) 0.7727(7) 0.5044(6) 0.020(2) Uani 1 1 d .
O8 O 0.5085(12) 0.8584(8) 0.6326(7) 0.024(2) Uani 1 1 d .
O9 O 0.6928(13) 0.0640(7) 1.0494(6) 0.020(2) Uani 1 1 d D
H9A H 0.776(11) 0.059(10) 1.081(9) 0.024 Uiso 1 1 d D
H9B H 0.688(16) 0.009(6) 1.040(10) 0.024 Uiso 1 1 d D
O10 O 0.6438(13) 0.9478(8) 0.4478(7) 0.024(2) Uani 1 1 d D
H10E H 0.633(18) 1.013(2) 0.416(5) 0.028 Uiso 1 1 d D
H10D H 0.692(18) 0.919(3) 0.416(4) 0.028 Uiso 1 1 d D
C1 C 0.3603(18) 0.3111(12) 0.9619(10) 0.023(3) Uani 1 1 d .
C2 C 0.2021(19) 0.3111(12) 1.0068(10) 0.028(4) Uani 1 1 d .
H2A H 0.1562 0.2426 1.0255 0.042 Uiso 1 1 calc R
H2B H 0.1289 0.3637 0.9644 0.042 Uiso 1 1 calc R
H2C H 0.2166 0.3272 1.0601 0.042 Uiso 1 1 calc R
C3 C 0.7965(16) 0.3549(11) 1.0244(9) 0.019(3) Uani 1 1 d .
C4 C 0.8603(18) 0.3740(11) 1.1033(9) 0.023(3) Uani 1 1 d .
H4A H 0.9399 0.3188 1.1359 0.034 Uiso 1 1 calc R
H4B H 0.7709 0.3743 1.1444 0.034 Uiso 1 1 calc R
H4C H 0.9114 0.4412 1.0809 0.034 Uiso 1 1 calc R
C5 C 0.9840(19) 0.2468(11) 0.8508(10) 0.024(3) Uani 1 1 d .
C6 C 1.1493(19) 0.2080(12) 0.8361(10) 0.025(3) Uani 1 1 d .
H6A H 1.2005 0.1691 0.8948 0.038 Uiso 1 1 calc R
H6B H 1.2148 0.2671 0.8005 0.038 Uiso 1 1 calc R
H6C H 1.1409 0.1625 0.8034 0.038 Uiso 1 1 calc R
C7 C 0.5527(18) 0.2030(10) 0.7833(10) 0.022(3) Uani 1 1 d .
C8 C 0.4978(19) 0.1453(11) 0.7289(10) 0.025(3) Uani 1 1 d .
H8A H 0.4129 0.0985 0.7623 0.037 Uiso 1 1 calc R
H8B H 0.5892 0.1047 0.7179 0.037 Uiso 1 1 calc R
H8C H 0.4554 0.1949 0.6708 0.037 Uiso 1 1 calc R
C9 C 0.9375(18) 0.7729(11) 0.6471(10) 0.023(3) Uani 1 1 d .
C10 C 1.0918(19) 0.8147(11) 0.6615(11) 0.028(4) Uani 1 1 d .
H10B H 1.1325 0.8639 0.6033 0.042 Uiso 1 1 calc R
H10C H 1.1716 0.7574 0.6879 0.042 Uiso 1 1 calc R
H10A H 1.0727 0.8503 0.7027 0.042 Uiso 1 1 calc R
C11 C 0.7835(15) 0.6528(10) 0.4780(8) 0.014(3) Uani 1 1 d .
C12 C 0.8520(19) 0.6289(11) 0.4006(9) 0.025(3) Uani 1 1 d .
H12A H 0.9240 0.6838 0.3642 0.037 Uiso 1 1 calc R
H12B H 0.7638 0.6251 0.3628 0.037 Uiso 1 1 calc R
H12C H 0.9129 0.5622 0.4244 0.037 Uiso 1 1 calc R
C13 C 0.3407(16) 0.6948(11) 0.5421(9) 0.019(3) Uani 1 1 d .
C14 C 0.1869(16) 0.6884(11) 0.4985(10) 0.020(3) Uani 1 1 d .
H14A H 0.1197 0.7516 0.4870 0.030 Uiso 1 1 calc R
H14B H 0.1287 0.6279 0.5389 0.030 Uiso 1 1 calc R
H14C H 0.2113 0.6814 0.4411 0.030 Uiso 1 1 calc R
C15 C 0.4993(17) 0.8129(11) 0.7165(10) 0.022(3) Uani 1 1 d .
C16 C 0.4374(18) 0.8747(11) 0.7694(9) 0.021(3) Uani 1 1 d .
H16A H 0.5033 0.9355 0.7552 0.032 Uiso 1 1 calc R
H16B H 0.4436 0.8314 0.8343 0.032 Uiso 1 1 calc R
H16C H 0.3250 0.8977 0.7531 0.032 Uiso 1 1 calc R

loop_
_atom_site_aniso_label
_atom_site_aniso_U_11
_atom_site_aniso_U_22
_atom_site_aniso_U_33
_atom_site_aniso_U_23
_atom_site_aniso_U_13
_atom_site_aniso_U_12
Pt1 0.0143(3) 0.0159(3) 0.0147(3) -0.0042(2) 0.0005(2) 0.0002(2)
Pt2 0.0147(3) 0.0162(3) 0.0141(3) -0.0038(2) 0.0006(2) 0.0003(2)
Ni1 0.0156(9) 0.0165(8) 0.0145(9) -0.0069(7) -0.0021(7) 0.0021(7)
Ni2 0.0150(9) 0.0171(9) 0.0132(8) -0.0056(7) -0.0013(7) 0.0008(7)
S1 0.0156(19) 0.0229(19) 0.032(2) 0.0032(16) 0.0068(15) 0.0041(15)
S2 0.046(3) 0.0193(18) 0.0218(19) -0.0072(15) -0.0085(18) -0.0023(17)
S3 0.0171(19) 0.0244(19) 0.028(2) 0.0030(16) 0.0063(15) 0.0021(15)
S4 0.045(3) 0.0205(18) 0.0153(18) -0.0031(15) -0.0027(17) -0.0063(17)
S5 0.0160(18) 0.0205(18) 0.0238(19) -0.0042(15) -0.0033(14) 0.0009(14)
S6 0.028(2) 0.0171(17) 0.0201(18) -0.0058(14) 0.0028(15) -0.0007(15)
S7 0.0166(18) 0.0195(17) 0.0245(19) -0.0027(15) -0.0031(15) -0.0008(14)
S8 0.026(2) 0.0180(17) 0.0150(17) -0.0031(14) 0.0002(14) 0.0044(14)
O1 0.024(6) 0.021(5) 0.028(6) -0.003(4) 0.005(5) 0.008(4)
O2 0.031(6) 0.019(5) 0.029(6) -0.003(4) -0.010(5) -0.009(4)
O2W 0.039(8) 0.019(6) 0.035(6) -0.009(5) -0.001(6) -0.001(5)
O3 0.029(7) 0.026(6) 0.041(7) -0.003(5) 0.011(5) 0.005(5)
O3W 0.036(7) 0.030(6) 0.050(8) -0.022(6) -0.014(6) 0.008(5)
O4 0.041(7) 0.028(6) 0.022(6) -0.008(5) -0.006(5) -0.005(5)
O4W 0.028(7) 0.039(7) 0.044(7) -0.022(6) 0.002(5) -0.005(5)
O5 0.022(5) 0.018(5) 0.022(5) -0.004(4) 0.006(4) -0.001(4)
O1W 0.026(6) 0.053(8) 0.037(7) -0.022(6) -0.008(5) 0.003(6)
O6 0.030(6) 0.011(5) 0.017(5) -0.003(4) 0.012(4) -0.004(4)
O7 0.018(5) 0.021(5) 0.018(5) -0.004(4) -0.005(4) -0.002(4)
O8 0.024(6) 0.024(5) 0.023(6) -0.010(4) 0.005(4) 0.004(4)
O9 0.028(6) 0.015(5) 0.014(5) -0.004(4) -0.001(4) 0.000(4)
O10 0.021(6) 0.022(5) 0.020(5) 0.001(4) 0.000(4) 0.002(4)
C1 0.022(8) 0.029(8) 0.019(7) -0.013(6) 0.001(6) 0.003(6)
C2 0.031(9) 0.033(9) 0.017(7) -0.008(7) -0.009(6) 0.010(7)
C3 0.008(7) 0.033(8) 0.020(7) -0.015(6) 0.002(5) 0.001(6)
C4 0.023(8) 0.025(8) 0.016(7) -0.005(6) 0.001(6) 0.001(6)
C5 0.034(9) 0.022(7) 0.015(7) -0.008(6) -0.007(6) 0.012(7)
C6 0.027(8) 0.029(8) 0.014(7) -0.002(6) 0.000(6) 0.001(6)
C7 0.027(8) 0.013(7) 0.019(8) 0.001(6) -0.003(6) 0.008(6)
C8 0.031(9) 0.019(7) 0.024(8) -0.010(6) -0.005(7) 0.008(6)
C9 0.023(8) 0.023(8) 0.027(8) -0.013(7) 0.004(6) 0.001(6)
C10 0.025(9) 0.016(7) 0.034(9) 0.000(7) -0.002(7) 0.000(6)
C11 0.010(7) 0.024(7) 0.008(6) -0.006(5) 0.003(5) -0.008(5)
C12 0.032(9) 0.024(8) 0.014(7) -0.003(6) -0.001(6) 0.011(6)
C13 0.011(7) 0.025(8) 0.020(7) -0.007(6) -0.003(6) 0.003(6)
C14 0.006(7) 0.024(7) 0.025(8) -0.005(6) 0.000(6) -0.003(5)
C15 0.017(7) 0.028(8) 0.023(8) -0.012(7) 0.000(6) -0.007(6)
C16 0.029(8) 0.021(7) 0.015(7) -0.008(6) -0.008(6) 0.006(6)

loop_
_atom_type_symbol
_atom_type_description
_atom_type_scat_dispersion_real
_atom_type_scat_dispersion_imag
_atom_type_scat_source
C C 0.0033 0.0016 'International Tables Vol C Tables 4.2.6.8 and 6.1.1.4'
H H 0.0000 0.0000 'International Tables Vol C Tables 4.2.6.8 and 6.1.1.4'
O O 0.0106 0.0060 'International Tables Vol C Tables 4.2.6.8 and 6.1.1.4'
S S 0.1246 0.1234 'International Tables Vol C Tables 4.2.6.8 and 6.1.1.4'
Ni Ni 0.3393 1.1124 'International Tables Vol C Tables 4.2.6.8 and 6.1.1.4'
Pt Pt -1.7033 8.3905 'International Tables Vol C Tables 4.2.6.8 and 6.1.1.4'

loop_
_geom_angle_atom_site_label_1
_geom_angle_atom_site_label_2
_geom_angle_atom_site_label_3
_geom_angle
S1 Pt1 S3 178.53(14)
S1 Pt1 S2 89.71(16)
S3 Pt1 S2 89.11(16)
S1 Pt1 S4 90.40(16)
S3 Pt1 S4 90.78(16)
S2 Pt1 S4 179.84(15)
S1 Pt1 Ni1 89.77(10)
S3 Pt1 Ni1 89.36(10)
S2 Pt1 Ni1 90.20(10)
S4 Pt1 Ni1 89.67(10)
S1 Pt1 Pt2 89.94(9)
S3 Pt1 Pt2 90.95(9)
S2 Pt1 Pt2 91.00(9)
S4 Pt1 Pt2 89.12(9)
Ni1 Pt1 Pt2 178.76(4)
S6 Pt2 S8 178.99(14)
S6 Pt2 S7 88.86(14)
S8 Pt2 S7 92.11(14)
S6 Pt2 S5 89.58(13)
S8 Pt2 S5 89.44(13)
S7 Pt2 S5 178.13(13)
S6 Pt2 Ni2 90.92(9)
S8 Pt2 Ni2 88.83(9)
S7 Pt2 Ni2 89.30(10)
S5 Pt2 Ni2 89.69(9)
S6 Pt2 Pt1 89.02(9)
S8 Pt2 Pt1 91.23(9)
S7 Pt2 Pt1 90.59(9)
S5 Pt2 Pt1 90.43(9)
Ni2 Pt2 Pt1 179.87(5)
O1 Ni1 O3 177.8(5)
O1 Ni1 O2 90.8(5)
O3 Ni1 O2 90.6(5)
O1 Ni1 O4 90.5(5)
O3 Ni1 O4 88.1(5)
O2 Ni1 O4 178.7(5)
O1 Ni1 O9 90.7(4)
O3 Ni1 O9 87.7(4)
O2 Ni1 O9 88.9(4)
O4 Ni1 O9 90.7(4)
O1 Ni1 Pt1 90.8(3)
O3 Ni1 Pt1 90.9(3)
O2 Ni1 Pt1 89.8(3)
O4 Ni1 Pt1 90.6(3)
O9 Ni1 Pt1 178.1(3)
O5 Ni2 O7 177.4(4)
O5 Ni2 O6 91.6(4)
O7 Ni2 O6 90.2(4)
O5 Ni2 O8 87.5(4)
O7 Ni2 O8 90.6(4)
O6 Ni2 O8 179.1(4)
O5 Ni2 O10 85.3(4)
O7 Ni2 O10 92.9(4)
O6 Ni2 O10 88.1(4)
O8 Ni2 O10 91.5(4)
O5 Ni2 Pt2 90.5(3)
O7 Ni2 Pt2 91.4(3)
O6 Ni2 Pt2 88.7(3)
O8 Ni2 Pt2 91.6(3)
O10 Ni2 Pt2 174.7(3)
C1 S1 Pt1 106.3(5)
C3 S2 Pt1 105.2(5)
C5 S3 Pt1 106.0(6)
C7 S4 Pt1 106.1(5)
C9 S5 Pt2 104.7(5)
C11 S6 Pt2 104.9(5)
C13 S7 Pt2 105.6(5)
C15 S8 Pt2 106.5(5)
C1 O1 Ni1 128.6(10)
C3 O2 Ni1 128.5(9)
H2WB O2W H2WA 141(10)
C5 O3 Ni1 127.3(10)
H3WB O3W H3WA 108(4)
C7 O4 Ni1 127.1(10)
H4WB O4W H4WA 109(4)
C9 O5 Ni2 126.7(9)
H1WA O1W H1WB 109(4)
C11 O6 Ni2 128.2(8)
C13 O7 Ni2 126.6(9)
C15 O8 Ni2 124.5(9)
Ni1 O9 H9A 109(10)
Ni1 O9 H9B 124(10)
H9A O9 H9B 108(4)
Ni2 O10 H10E 164(4)
Ni2 O10 H10D 87.4(17)
H10E O10 H10D 108(3)
O1 C1 C2 119.3(13)
O1 C1 S1 124.0(11)
C2 C1 S1 116.7(11)
C1 C2 H2A 109.5
C1 C2 H2B 109.5
H2A C2 H2B 109.5
C1 C2 H2C 109.5
H2A C2 H2C 109.5
H2B C2 H2C 109.5
O2 C3 C4 117.9(13)
O2 C3 S2 125.5(11)
C4 C3 S2 116.7(11)
C3 C4 H4A 109.5
C3 C4 H4B 109.5
H4A C4 H4B 109.5
C3 C4 H4C 109.5
H4A C4 H4C 109.5
H4B C4 H4C 109.5
O3 C5 C6 117.2(13)
O3 C5 S3 125.2(12)
C6 C5 S3 117.6(12)
C5 C6 H6A 109.5
C5 C6 H6B 109.5
H6A C6 H6B 109.5
C5 C6 H6C 109.5
H6A C6 H6C 109.5
H6B C6 H6C 109.5
O4 C7 C8 119.1(13)
O4 C7 S4 125.9(12)
C8 C7 S4 115.0(10)
C7 C8 H8A 109.5
C7 C8 H8B 109.5
H8A C8 H8B 109.5
C7 C8 H8C 109.5
H8A C8 H8C 109.5
H8B C8 H8C 109.5
O5 C9 C10 117.6(13)
O5 C9 S5 125.4(12)
C10 C9 S5 117.0(11)
C9 C10 H10B 109.5
C9 C10 H10C 109.5
H10B C10 H10C 109.5
C9 C10 H10A 109.5
H10B C10 H10A 109.5
H10C C10 H10A 109.5
O6 C11 C12 119.5(11)
O6 C11 S6 124.9(10)
C12 C11 S6 115.6(10)
C11 C12 H12A 109.5
C11 C12 H12B 109.5
H12A C12 H12B 109.5
C11 C12 H12C 109.5
H12A C12 H12C 109.5
H12B C12 H12C 109.5
O7 C13 C14 118.8(12)
O7 C13 S7 125.3(11)
C14 C13 S7 115.9(11)
C13 C14 H14A 109.5
C13 C14 H14B 109.5
H14A C14 H14B 109.5
C13 C14 H14C 109.5
H14A C14 H14C 109.5
H14B C14 H14C 109.5
O8 C15 C16 117.7(13)
O8 C15 S8 126.1(12)
C16 C15 S8 116.1(11)
C15 C16 H16A 109.5
C15 C16 H16B 109.5
H16A C16 H16B 109.5
C15 C16 H16C 109.5
H16A C16 H16C 109.5
H16B C16 H16C 109.5

loop_
_geom_bond_atom_site_label_1
_geom_bond_atom_site_label_2
_geom_bond_distance
Pt1 S1 2.314(4)
Pt1 S3 2.320(4)
Pt1 S2 2.321(4)
Pt1 S4 2.321(4)
Pt1 Ni1 2.5850(18)
Pt1 Pt2 3.0794(7)
Pt2 S6 2.316(4)
Pt2 S8 2.321(4)
Pt2 S7 2.327(4)
Pt2 S5 2.329(4)
Pt2 Ni2 2.5709(17)
Ni1 O1 2.000(10)
Ni1 O3 2.003(11)
Ni1 O2 2.005(10)
Ni1 O4 2.044(11)
Ni1 O9 2.050(9)
Ni2 O5 2.006(10)
Ni2 O7 2.010(10)
Ni2 O6 2.023(9)
Ni2 O8 2.039(10)
Ni2 O10 2.067(10)
S1 C1 1.715(15)
S2 C3 1.697(15)
S3 C5 1.707(14)
S4 C7 1.712(14)
S5 C9 1.712(15)
S6 C11 1.687(13)
S7 C13 1.708(14)
S8 C15 1.699(15)
O1 C1 1.254(18)
O2 C3 1.239(17)
O2W H2WB 0.61(10)
O2W H2WA 0.850(15)
O3 C5 1.245(19)
O3W H3WB 0.85(2)
O3W H3WA 0.85(2)
O4 C7 1.214(18)
O4W H4WB 0.85(2)
O4W H4WA 0.85(2)
O5 C9 1.256(18)
O1W H1WA 0.85(2)
O1W H1WB 0.85(2)
O6 C11 1.255(16)
O7 C13 1.254(17)
O8 C15 1.245(18)
O9 H9A 0.85(2)
O9 H9B 0.85(2)
O10 H10E 0.85(2)
O10 H10D 0.85(2)
C1 C2 1.48(2)
C2 H2A 0.9800
C2 H2B 0.9800
C2 H2C 0.9800
C3 C4 1.508(19)
C4 H4A 0.9800
C4 H4B 0.9800
C4 H4C 0.9800
C5 C6 1.50(2)
C6 H6A 0.9800
C6 H6B 0.9800
C6 H6C 0.9800
C7 C8 1.50(2)
C8 H8A 0.9800
C8 H8B 0.9800
C8 H8C 0.9800
C9 C10 1.49(2)
C10 H10B 0.9800
C10 H10C 0.9800
C10 H10A 0.9800
C11 C12 1.501(18)
C12 H12A 0.9800
C12 H12B 0.9800
C12 H12C 0.9800
C13 C14 1.494(19)
C14 H14A 0.9800
C14 H14B 0.9800
C14 H14C 0.9800
C15 C16 1.50(2)
C16 H16A 0.9800
C16 H16B 0.9800
C16 H16C 0.9800

loop_
_geom_hbond_atom_site_label_D
_geom_hbond_atom_site_label_H
_geom_hbond_atom_site_label_A
_geom_hbond_distance_DH
_geom_hbond_distance_HA
_geom_hbond_distance_DA
_geom_hbond_angle_DHA
_geom_hbond_site_symmetry_A
O2W H2WB O1 0.61(10) 2.30(6) 2.856(16) 152(25) 2_657
O2W H2WB O9 0.61(10) 3.0(2) 3.381(17) 129(24) 2_657
O2W H2WA O4 0.850(15) 2.22(15) 2.783(16) 124(15) .
O3W H3WB O7 0.85(2) 2.14(6) 2.973(15) 164(18) .
O3W H3WA O5 0.85(2) 2.21(9) 2.943(15) 145(15) 2_676
O3W H3WA O10 0.85(2) 2.74(9) 3.455(16) 142(12) 2_676
O4W H4WA O3W 0.85(2) 1.94(6) 2.757(17) 163(18) 1_655
O4W H4WB O6 0.85(2) 2.11(8) 2.912(15) 157(18) .
O1W H1WB O2W 0.85(2) 2.36(12) 2.944(18) 126(12) 2_757
O1W H1WB O3 0.85(2) 2.99(7) 3.770(17) 153(12) 2_757
O9 H9A O1W 0.85(2) 1.90(3) 2.748(15) 178(14) .
O9 H9B O2W 0.85(2) 2.14(10) 2.852(15) 141(14) .
O10 H10E O8 0.85(2) 2.00(7) 2.765(14) 149(13) 2_676
O10 H10D O4W 0.85(2) 2.12(10) 2.806(16) 138(13) .

loop_
_geom_torsion_atom_site_label_1
_geom_torsion_atom_site_label_2
_geom_torsion_atom_site_label_3
_geom_torsion_atom_site_label_4
_geom_torsion
S1 Pt1 Pt2 S6 -127.92(15)
S3 Pt1 Pt2 S6 53.25(15)
S2 Pt1 Pt2 S6 142.38(15)
S4 Pt1 Pt2 S6 -37.52(15)
Ni1 Pt1 Pt2 S6 -51(2)
S1 Pt1 Pt2 S8 53.06(15)
S3 Pt1 Pt2 S8 -125.77(15)
S2 Pt1 Pt2 S8 -36.65(15)
S4 Pt1 Pt2 S8 143.46(15)
Ni1 Pt1 Pt2 S8 130(2)
S1 Pt1 Pt2 S7 -39.07(15)
S3 Pt1 Pt2 S7 142.10(15)
S2 Pt1 Pt2 S7 -128.77(15)
S4 Pt1 Pt2 S7 51.34(15)
Ni1 Pt1 Pt2 S7 37(2)
S1 Pt1 Pt2 S5 142.51(15)
S3 Pt1 Pt2 S5 -36.33(15)
S2 Pt1 Pt2 S5 52.80(15)
S4 Pt1 Pt2 S5 -127.09(14)
Ni1 Pt1 Pt2 S5 -141(2)
S1 Pt1 Pt2 Ni2 -65(28)
S3 Pt1 Pt2 Ni2 116(51)
S2 Pt1 Pt2 Ni2 -155(86)
S4 Pt1 Pt2 Ni2 25(28)
Ni1 Pt1 Pt2 Ni2 11(29)
S1 Pt1 Ni1 O1 -5.8(3)
S3 Pt1 Ni1 O1 173.0(3)
S2 Pt1 Ni1 O1 83.9(3)
S4 Pt1 Ni1 O1 -96.3(3)
Pt2 Pt1 Ni1 O1 -82(2)
S1 Pt1 Ni1 O3 172.8(4)
S3 Pt1 Ni1 O3 -8.4(4)
S2 Pt1 Ni1 O3 -97.5(4)
S4 Pt1 Ni1 O3 82.4(4)
Pt2 Pt1 Ni1 O3 96(2)
S1 Pt1 Ni1 O2 -96.6(4)
S3 Pt1 Ni1 O2 82.2(4)
S2 Pt1 Ni1 O2 -6.9(3)
S4 Pt1 Ni1 O2 173.0(4)
Pt2 Pt1 Ni1 O2 -173(2)
S1 Pt1 Ni1 O4 84.7(4)
S3 Pt1 Ni1 O4 -96.5(4)
S2 Pt1 Ni1 O4 174.4(4)
S4 Pt1 Ni1 O4 -5.7(3)
Pt2 Pt1 Ni1 O4 8(2)
S1 Pt1 Ni1 O9 -143(8)
S3 Pt1 Ni1 O9 36(8)
S2 Pt1 Ni1 O9 -53(8)
S4 Pt1 Ni1 O9 127(8)
Pt2 Pt1 Ni1 O9 140(8)
S6 Pt2 Ni2 O5 -103.2(3)
S8 Pt2 Ni2 O5 75.9(3)
S7 Pt2 Ni2 O5 168.0(3)
S5 Pt2 Ni2 O5 -13.6(3)
Pt1 Pt2 Ni2 O5 -166(100)
S6 Pt2 Ni2 O7 78.7(3)
S8 Pt2 Ni2 O7 -102.3(3)
S7 Pt2 Ni2 O7 -10.2(3)
S5 Pt2 Ni2 O7 168.2(3)
Pt1 Pt2 Ni2 O7 16(28)
S6 Pt2 Ni2 O6 -11.6(3)
S8 Pt2 Ni2 O6 167.5(3)
S7 Pt2 Ni2 O6 -100.4(3)
S5 Pt2 Ni2 O6 78.0(3)
Pt1 Pt2 Ni2 O6 -74(28)
S6 Pt2 Ni2 O8 169.3(3)
S8 Pt2 Ni2 O8 -11.7(3)
S7 Pt2 Ni2 O8 80.4(3)
S5 Pt2 Ni2 O8 -101.1(3)
Pt1 Pt2 Ni2 O8 107(28)
S6 Pt2 Ni2 O10 -65(3)
S8 Pt2 Ni2 O10 114(3)
S7 Pt2 Ni2 O10 -154(3)
S5 Pt2 Ni2 O10 24(3)
Pt1 Pt2 Ni2 O10 -128(51)
S3 Pt1 S1 C1 -47(6)
S2 Pt1 S1 C1 -83.4(6)
S4 Pt1 S1 C1 96.5(6)
Ni1 Pt1 S1 C1 6.8(5)
Pt2 Pt1 S1 C1 -174.4(5)
S1 Pt1 S2 C3 96.0(5)
S3 Pt1 S2 C3 -83.1(5)
S4 Pt1 S2 C3 -35(60)
Ni1 Pt1 S2 C3 6.3(5)
Pt2 Pt1 S2 C3 -174.0(5)
S1 Pt1 S3 C5 61(5)
S2 Pt1 S3 C5 97.6(5)
S4 Pt1 S3 C5 -82.3(5)
Ni1 Pt1 S3 C5 7.4(5)
Pt2 Pt1 S3 C5 -171.4(5)
S1 Pt1 S4 C7 -85.1(6)
S3 Pt1 S4 C7 94.0(6)
S2 Pt1 S4 C7 45(60)
Ni1 Pt1 S4 C7 4.7(6)
Pt2 Pt1 S4 C7 -175.0(6)
S6 Pt2 S5 C9 103.8(5)
S8 Pt2 S5 C9 -75.9(5)
S7 Pt2 S5 C9 70(4)
Ni2 Pt2 S5 C9 12.9(5)
Pt1 Pt2 S5 C9 -167.1(5)
S8 Pt2 S6 C11 -65(7)
S7 Pt2 S6 C11 99.5(5)
S5 Pt2 S6 C11 -79.4(5)
Ni2 Pt2 S6 C11 10.2(5)
Pt1 Pt2 S6 C11 -169.9(5)
S6 Pt2 S7 C13 -79.1(5)
S8 Pt2 S7 C13 100.7(5)
S5 Pt2 S7 C13 -45(4)
Ni2 Pt2 S7 C13 11.9(5)
Pt1 Pt2 S7 C13 -168.1(5)
S6 Pt2 S8 C15 86(7)
S7 Pt2 S8 C15 -79.2(5)
S5 Pt2 S8 C15 99.7(5)
Ni2 Pt2 S8 C15 10.0(5)
Pt1 Pt2 S8 C15 -169.9(5)
O3 Ni1 O1 C1 -135(12)
O2 Ni1 O1 C1 95.1(13)
O4 Ni1 O1 C1 -85.3(13)
O9 Ni1 O1 C1 -176.0(13)
Pt1 Ni1 O1 C1 5.3(13)
O1 Ni1 O2 C3 -81.5(13)
O3 Ni1 O2 C3 100.1(13)
O4 Ni1 O2 C3 115(18)
O9 Ni1 O2 C3 -172.2(13)
Pt1 Ni1 O2 C3 9.2(12)
O1 Ni1 O3 C5 152(12)
O2 Ni1 O3 C5 -78.3(14)
O4 Ni1 O3 C5 102.0(14)
O9 Ni1 O3 C5 -167.2(14)
Pt1 Ni1 O3 C5 11.5(13)
O1 Ni1 O4 C7 99.3(13)
O3 Ni1 O4 C7 -82.3(13)
O2 Ni1 O4 C7 -98(18)
O9 Ni1 O4 C7 -170.0(13)
Pt1 Ni1 O4 C7 8.6(13)
O7 Ni2 O5 C9 153(8)
O6 Ni2 O5 C9 -72.1(12)
O8 Ni2 O5 C9 108.1(12)
O10 Ni2 O5 C9 -160.1(12)
Pt2 Ni2 O5 C9 16.6(11)
O5 Ni2 O6 C11 106.5(11)
O7 Ni2 O6 C11 -75.4(12)
O8 Ni2 O6 C11 126(27)
O10 Ni2 O6 C11 -168.3(12)
Pt2 Ni2 O6 C11 16.0(11)
O5 Ni2 O7 C13 -127(9)
O6 Ni2 O7 C13 97.7(11)
O8 Ni2 O7 C13 -82.6(11)
O10 Ni2 O7 C13 -174.2(11)
Pt2 Ni2 O7 C13 9.0(11)
O5 Ni2 O8 C15 -74.3(12)
O7 Ni2 O8 C15 107.5(12)
O6 Ni2 O8 C15 -94(27)
O10 Ni2 O8 C15 -159.6(12)
Pt2 Ni2 O8 C15 16.1(12)
Ni1 O1 C1 C2 179.9(10)
Ni1 O1 C1 S1 0(2)
Pt1 S1 C1 O1 -5.8(15)
Pt1 S1 C1 C2 174.0(10)
Ni1 O2 C3 C4 173.0(10)
Ni1 O2 C3 S2 -5.8(19)
Pt1 S2 C3 O2 -2.4(14)
Pt1 S2 C3 C4 178.8(9)
Ni1 O3 C5 C6 173.7(10)
Ni1 O3 C5 S3 -8(2)
Pt1 S3 C5 O3 -2.4(15)
Pt1 S3 C5 C6 176.3(10)
Ni1 O4 C7 C8 172.4(10)
Ni1 O4 C7 S4 -7(2)
Pt1 S4 C7 O4 -0.5(16)
Pt1 S4 C7 C8 -179.5(10)
Ni2 O5 C9 C10 171.6(10)
Ni2 O5 C9 S5 -8.7(19)
Pt2 S5 C9 O5 -6.5(14)
Pt2 S5 C9 C10 173.2(11)
Ni2 O6 C11 C12 167.8(10)
Ni2 O6 C11 S6 -10.8(18)
Pt2 S6 C11 O6 -3.1(13)
Pt2 S6 C11 C12 178.2(9)
Ni2 O7 C13 C14 178.8(9)
Ni2 O7 C13 S7 0.1(18)
Pt2 S7 C13 O7 -10.4(14)
Pt2 S7 C13 C14 170.9(9)
Ni2 O8 C15 C16 165.9(10)
Ni2 O8 C15 S8 -11.1(19)
Pt2 S8 C15 O8 -2.5(15)
Pt2 S8 C15 C16 -179.5(10)
